data_1562759
loop_
_publ_author_name
'Yao, Hua-Gang'
'Ji, Min'
'Ji, Shou-Hua'
'An, Yong-Lin'

_publ_section_title
;
 Synthesis, structure and characterization of two new
 copper(&#x0406;)-thioarsenates (&#x0406;&#x0406;&#x0406;) constructed by
 the [AsS3]3&#x2212; and CuSx units
;
_journal_name_full 'Journal of Solid State Chemistry'
_journal_page_first 289
_journal_page_last 294
_journal_paper_doi 10.1016/j.jssc.2012.08.039
_journal_volume 198
_journal_year 2013
_chemical_formula_sum 'As Cs Cu2 S3'
_chemical_formula_weight 431.09
_space_group_IT_number 61
_space_group_name_Hall '-P 2ac 2ab'
_space_group_name_H-M_alt 'P b c a'
_symmetry_cell_setting orthorhombic
_symmetry_space_group_name_H-M 'P b c a'
_atom_sites_solution_primary direct
_atom_sites_solution_secondary difmap
_audit_creation_method SHELXL-97
_cell_angle_alpha 90.00
_cell_angle_beta 90.00
_cell_angle_gamma 90.00
_cell_formula_units_Z 8
_cell_length_a 9.531(5)
_cell_length_b 10.433(5)
_cell_length_c 13.355(7)
_cell_measurement_temperature 293(2)
_cell_volume 1328.0(12)
_computing_structure_refinement 'SHELXL-97 (Sheldrick, 1997)'
_computing_structure_solution 'SHELXS-97 (Sheldrick, 1990)'
_diffrn_ambient_temperature 293(2)
_diffrn_measured_fraction_theta_full 0.997
_diffrn_measured_fraction_theta_max 0.997
_diffrn_radiation_monochromator graphite
_diffrn_radiation_source 'fine-focus sealed tube'
_diffrn_radiation_type MoK\a
_diffrn_radiation_wavelength 0.71073
_diffrn_reflns_av_R_equivalents 0.0519
_diffrn_reflns_av_sigmaI/netI 0.0429
_diffrn_reflns_limit_h_max 10
_diffrn_reflns_limit_h_min -11
_diffrn_reflns_limit_k_max 12
_diffrn_reflns_limit_k_min -11
_diffrn_reflns_limit_l_max 15
_diffrn_reflns_limit_l_min -15
_diffrn_reflns_number 5500
_diffrn_reflns_theta_full 24.99
_diffrn_reflns_theta_max 24.99
_diffrn_reflns_theta_min 3.05
_exptl_absorpt_coefficient_mu 17.564
_exptl_absorpt_correction_T_max 0.070
_exptl_absorpt_correction_T_min 0.023
_exptl_absorpt_correction_type empirical
_exptl_absorpt_process_details 'SADABS (Sheldrick, 2001)'
_exptl_crystal_density_diffrn 4.312
_exptl_crystal_density_method 'not measured'
_exptl_crystal_F_000 1552
_exptl_crystal_size_max 0.30
_exptl_crystal_size_mid 0.20
_exptl_crystal_size_min 0.15
_refine_diff_density_max 1.641
_refine_diff_density_min -1.698
_refine_diff_density_rms 0.300
_refine_ls_extinction_method none
_refine_ls_goodness_of_fit_ref 1.022
_refine_ls_matrix_type full
_refine_ls_number_parameters 64
_refine_ls_number_reflns 1163
_refine_ls_number_restraints 0
_refine_ls_restrained_S_all 1.022
_refine_ls_R_factor_all 0.0408
_refine_ls_R_factor_gt 0.0354
_refine_ls_shift/su_max 0.000
_refine_ls_shift/su_mean 0.000
_refine_ls_structure_factor_coef Fsqd
_refine_ls_weighting_details 'calc w=1/[\s^2^(Fo^2^)+(0.0569P)^2^+0.0000P] where P=(Fo^2^+2Fc^2^)/3'
_refine_ls_weighting_scheme calc
_refine_ls_wR_factor_gt 0.0885
_refine_ls_wR_factor_ref 0.0913
_reflns_number_gt 1015
_reflns_number_total 1163
_reflns_threshold_expression >2sigma(I)
_cod_data_source_file JSSC-2913-198-289.cif
_cod_data_source_block 2
_cod_depositor_comments
;
The following automatic conversions were performed:

data item '_symmetry_cell_setting' value 'Orthorhombic' was changed
to 'orthorhombic' in accordance with the built-in table derived from
the CIF Core dictionary named 'cif_core.dic' version 2.4.5 last
updated on 2014-11-21.

Automatic conversion script
Id: cif_fix_values 8369 2020-08-20 11:38:08Z andrius 
;
_cod_original_cell_volume 1328.0(11)
_cod_original_sg_symbol_H-M 'Pbca '
_cod_database_code 1562759

loop_
_symmetry_equiv_pos_as_xyz
'x, y, z'
'-x+1/2, -y, z+1/2'
'-x, y+1/2, -z+1/2'
'x+1/2, -y+1/2, -z'
'-x, -y, -z'
'x-1/2, y, -z-1/2'
'x, -y-1/2, z-1/2'
'-x-1/2, y-1/2, z'

loop_
_atom_site_label
_atom_site_type_symbol
_atom_site_fract_x
_atom_site_fract_y
_atom_site_fract_z
_atom_site_U_iso_or_equiv
_atom_site_adp_type
_atom_site_occupancy
_atom_site_symmetry_multiplicity
_atom_site_calc_flag
_atom_site_refinement_flags
_atom_site_disorder_assembly
_atom_site_disorder_group
As1 As 0.16103(7) 0.31581(7) 0.28668(5) 0.0145(2) Uani 1 1 d . . .
Cu2 Cu 0.07393(11) 0.60499(8) 0.36424(8) 0.0249(3) Uani 1 1 d . . .
Cu1 Cu -0.11676(10) 0.44078(10) 0.22867(7) 0.0234(3) Uani 1 1 d . . .
S3 S -0.1873(2) 0.61928(17) 0.14721(15) 0.0201(4) Uani 1 1 d . . .
S2 S 0.04225(19) 0.29416(18) 0.14270(13) 0.0167(4) Uani 1 1 d . . .
S1 S -0.0097(2) 0.40425(16) 0.38287(14) 0.0183(4) Uani 1 1 d . . .
Cs1 Cs 0.31825(5) 0.10424(5) 0.05861(4) 0.0259(2) Uani 1 1 d . . .

loop_
_atom_site_aniso_label
_atom_site_aniso_U_11
_atom_site_aniso_U_22
_atom_site_aniso_U_33
_atom_site_aniso_U_23
_atom_site_aniso_U_13
_atom_site_aniso_U_12
As1 0.0083(4) 0.0138(4) 0.0216(4) -0.0006(3) -0.0001(3) -0.0004(3)
Cu2 0.0203(6) 0.0190(5) 0.0352(6) 0.0012(4) 0.0021(4) 0.0007(4)
Cu1 0.0158(6) 0.0243(6) 0.0301(5) 0.0014(4) -0.0024(4) 0.0038(4)
S3 0.0159(10) 0.0156(10) 0.0287(11) -0.0005(8) -0.0056(8) 0.0010(7)
S2 0.0108(10) 0.0186(10) 0.0208(9) -0.0008(7) -0.0015(7) 0.0020(6)
S1 0.0152(10) 0.0179(10) 0.0219(10) -0.0012(7) 0.0025(8) 0.0006(7)
Cs1 0.0191(3) 0.0279(3) 0.0307(3) -0.0022(2) 0.00444(19) 0.0011(2)

loop_
_atom_type_symbol
_atom_type_description
_atom_type_scat_dispersion_real
_atom_type_scat_dispersion_imag
_atom_type_scat_source
C C 0.0033 0.0016 'International Tables Vol C Tables 4.2.6.8 and 6.1.1.4'
N N 0.0061 0.0033 'International Tables Vol C Tables 4.2.6.8 and 6.1.1.4'
H H 0.0000 0.0000 'International Tables Vol C Tables 4.2.6.8 and 6.1.1.4'
S S 0.1246 0.1234 'International Tables Vol C Tables 4.2.6.8 and 6.1.1.4'
Cu Cu 0.3201 1.2651 'International Tables Vol C Tables 4.2.6.8 and 6.1.1.4'
As As 0.0499 2.0058 'International Tables Vol C Tables 4.2.6.8 and 6.1.1.4'
Cs Cs -0.3680 2.1192 'International Tables Vol C Tables 4.2.6.8 and 6.1.1.4'

loop_
_geom_angle_atom_site_label_1
_geom_angle_atom_site_label_2
_geom_angle_atom_site_label_3
_geom_angle
_geom_angle_site_symmetry_1
_geom_angle_site_symmetry_3
S2 As1 S3 107.53(8) . 3_545
S2 As1 S1 99.46(8) . .
S3 As1 S1 103.21(8) 3_545 .
S2 As1 Cu1 114.24(6) . 6_656
S3 As1 Cu1 114.50(6) 3_545 6_656
S1 As1 Cu1 116.26(7) . 6_656
S1 Cu2 S2 129.89(9) . 3
S1 Cu2 S3 114.82(8) . 6_656
S2 Cu2 S3 115.28(8) 3 6_656
S3 Cu1 S1 133.70(8) . .
S3 Cu1 S2 118.36(8) . .
S1 Cu1 S2 92.36(7) . .
S3 Cu1 As1 97.97(7) . 6_556
S1 Cu1 As1 111.04(6) . 6_556
S2 Cu1 As1 99.25(7) . 6_556
S3 Cu1 Cs1 80.85(7) . 3
S1 Cu1 Cs1 68.71(6) . 3
S2 Cu1 Cs1 159.98(6) . 3
As1 S3 Cu1 122.01(10) 3 .
As1 S3 Cu2 101.35(8) 3 6_556
Cu1 S3 Cu2 105.94(9) . 6_556
As1 S3 Cs1 152.68(8) 3 4_455
Cu1 S3 Cs1 80.18(7) . 4_455
Cu2 S3 Cs1 85.49(6) 6_556 4_455
As1 S3 Cs1 93.34(6) 3 8_665
Cu1 S3 Cs1 80.61(6) . 8_665
Cu2 S3 Cs1 156.74(8) 6_556 8_665
Cs1 S3 Cs1 73.50(4) 4_455 8_665
As1 S3 Cs1 72.19(6) 3 3
Cu1 S3 Cs1 66.43(6) . 3
Cu2 S3 Cs1 76.11(6) 6_556 3
Cs1 S3 Cs1 134.91(6) 4_455 3
Cs1 S3 Cs1 126.04(5) 8_665 3
As1 S3 Cs1 70.21(6) 3 5_565
Cu1 S3 Cs1 167.28(8) . 5_565
Cu2 S3 Cs1 72.75(5) 6_556 5_565
Cs1 S3 Cs1 87.10(6) 4_455 5_565
Cs1 S3 Cs1 95.88(5) 8_665 5_565
Cs1 S3 Cs1 124.25(5) 3 5_565
As1 S2 Cu2 111.69(8) . 3_545
As1 S2 Cu1 81.20(7) . .
Cu2 S2 Cu1 105.18(9) 3_545 .
Cu2 S1 As1 93.55(8) . .
Cu2 S1 Cu1 84.56(7) . .
As1 S1 Cu1 83.12(7) . .

loop_
_geom_bond_atom_site_label_1
_geom_bond_atom_site_label_2
_geom_bond_distance
_geom_bond_site_symmetry_2
As1 S2 2.243(2) .
As1 S3 2.246(2) 3_545
As1 S1 2.269(2) .
As1 Cu1 2.4955(15) 6_656
Cu2 S1 2.255(2) .
Cu2 S2 2.265(2) 3
Cu2 S3 2.286(2) 6_656
Cu1 S3 2.259(2) .
Cu1 S1 2.330(2) .
Cu1 S2 2.440(2) .
Cu1 As1 2.4955(15) 6_556
S3 As1 2.246(2) 3
S3 Cu2 2.286(2) 6_556
S3 Cs1 3.605(2) 4_455
S3 Cs1 3.714(3) 8_665
S2 Cu2 2.265(2) 3_545
S2 Cs1 3.480(2) .
S2 Cs1 3.593(2) 4_455
S2 Cs1 3.674(2) 8_665
S1 Cs1 3.619(2) 6_556
S1 Cs1 3.690(2) 3
S1 Cs1 3.909(2) 7_566
Cs1 S2 3.593(2) 4
Cs1 S3 3.605(2) 4
Cs1 S1 3.619(2) 6_656
Cs1 S2 3.674(2) 8_655
Cs1 S1 3.690(2) 3_545
Cs1 S3 3.714(3) 8_655
Cs1 S1 3.909(2) 7_565
